data_4314876
loop_
_publ_author_name
'Silvia Eger'
'Timo A. Immel'
'James Claffey'
'Helge M\"uller-Bunz'
'Matthias Tacke'
'Ulrich Groth'
'Thomas Huhn'

_publ_contact_author_address
;Universit\"at Konstanz 
Fachbereich Chemie
D-78457 Konstanz
;
_publ_contact_author_email thomas.huhn@uni-konstanz.de
_publ_contact_author_fax +49-7531-884424
_publ_contact_author_name 'Thomas Huhn'
_publ_section_title
;
 Titanocene Difluorides with Improved Cytotoxic Activity
;
_journal_name_full 'Inorganic Chemistry'
_journal_page_first 1292
_journal_page_last 1294
_journal_paper_doi 10.1021/ic9022163
_journal_volume 49
_journal_year 2010
_chemical_formula_sum 'C26 H26 F2 O2 Ti'
_chemical_formula_weight 456.37
_chemical_name_systematic
; 
 ? 
;
_space_group_IT_number 15
_symmetry_cell_setting monoclinic
_symmetry_space_group_name_Hall '-C 2yc'
_symmetry_space_group_name_H-M 'C 1 2/c 1'
_atom_sites_solution_hydrogens geom
_atom_sites_solution_primary direct
_atom_sites_solution_secondary difmap
_audit_creation_method SHELXL-97
_cell_angle_alpha 90.00
_cell_angle_beta 109.766(3)
_cell_angle_gamma 90.00
_cell_formula_units_Z 4
_cell_length_a 26.642(5)
_cell_length_b 5.7514(10)
_cell_length_c 14.681(3)
_cell_measurement_reflns_used 7328
_cell_measurement_temperature 100(2)
_cell_measurement_theta_max 31.36
_cell_measurement_theta_min 2.85
_cell_volume 2117.0(7)
_computing_cell_refinement 'Bruker SMART'
_computing_data_collection 'Bruker SMART'
_computing_data_reduction 'Bruker SAINT'
_computing_molecular_graphics 'Bruker SHELXTL'
_computing_publication_material 'Bruker SHELXTL'
_computing_structure_refinement 'SHELXL-97 (Sheldrick, 1997)'
_computing_structure_solution 'SHELXS-97 (Sheldrick, 1990)'
_diffrn_ambient_temperature 100(2)
_diffrn_measured_fraction_theta_full 0.987
_diffrn_measured_fraction_theta_max 0.927
_diffrn_measurement_device_type 'CCD area detector'
_diffrn_measurement_method 'phi and omega scans'
_diffrn_radiation_monochromator graphite
_diffrn_radiation_source 'fine-focus sealed tube'
_diffrn_radiation_type MoK\a
_diffrn_radiation_wavelength 0.71073
_diffrn_reflns_av_R_equivalents 0.0346
_diffrn_reflns_av_sigmaI/netI 0.0344
_diffrn_reflns_limit_h_max 38
_diffrn_reflns_limit_h_min -38
_diffrn_reflns_limit_k_max 8
_diffrn_reflns_limit_k_min -8
_diffrn_reflns_limit_l_max 21
_diffrn_reflns_limit_l_min -21
_diffrn_reflns_number 11116
_diffrn_reflns_theta_full 30.00
_diffrn_reflns_theta_max 31.36
_diffrn_reflns_theta_min 1.62
_exptl_absorpt_coefficient_mu 0.443
_exptl_absorpt_correction_T_max 0.9571
_exptl_absorpt_correction_T_min 0.7209
_exptl_absorpt_correction_type multi-scan
_exptl_absorpt_process_details SADABS
_exptl_crystal_colour yellow
_exptl_crystal_density_diffrn 1.432
_exptl_crystal_density_method 'not measured'
_exptl_crystal_description plate
_exptl_crystal_F_000 952
_exptl_crystal_size_max 1.00
_exptl_crystal_size_mid 0.80
_exptl_crystal_size_min 0.10
_refine_diff_density_max 2.722
_refine_diff_density_min -0.869
_refine_diff_density_rms 0.176
_refine_ls_extinction_method none
_refine_ls_goodness_of_fit_ref 1.198
_refine_ls_hydrogen_treatment constr
_refine_ls_matrix_type full
_refine_ls_number_parameters 142
_refine_ls_number_reflns 3227
_refine_ls_number_restraints 0
_refine_ls_restrained_S_all 1.198
_refine_ls_R_factor_all 0.0973
_refine_ls_R_factor_gt 0.0954
_refine_ls_shift/su_max 0.000
_refine_ls_shift/su_mean 0.000
_refine_ls_structure_factor_coef Fsqd
_refine_ls_weighting_details 'calc w=1/[\s^2^(Fo^2^)+(0.0337P)^2^+52.1285P] where P=(Fo^2^+2Fc^2^)/3'
_refine_ls_weighting_scheme calc
_refine_ls_wR_factor_gt 0.2586
_refine_ls_wR_factor_ref 0.2592
_reflns_number_gt 3069
_reflns_number_total 3227
_reflns_threshold_expression >2sigma(I)
_cod_data_source_file ic9022163_si_001_2.cif
_cod_data_source_block 1
_cod_depositor_comments
;
The following automatic conversions were performed:

'_symmetry_cell_setting' value 'Monoclinic' changed to 'monoclinic'
according to the built-in table from CIF Core dictionary named
'cif_core.dic' version 2.4.1 from 2010-06-29.

Automatic conversion script
Id: cif_fix_values 1646 2011-03-28 12:23:43Z adriana 
;
_cod_original_cell_volume 2117.0(6)
_cod_database_code 4314876

loop_
_symmetry_equiv_pos_as_xyz
'x, y, z'
'-x, y, -z+1/2'
'x+1/2, y+1/2, z'
'-x+1/2, y+1/2, -z+1/2'
'-x, -y, -z'
'x, -y, z-1/2'
'-x+1/2, -y+1/2, -z'
'x+1/2, -y+1/2, z-1/2'

loop_
_atom_site_label
_atom_site_type_symbol
_atom_site_fract_x
_atom_site_fract_y
_atom_site_fract_z
_atom_site_U_iso_or_equiv
_atom_site_adp_type
_atom_site_occupancy
_atom_site_symmetry_multiplicity
_atom_site_calc_flag
_atom_site_refinement_flags
_atom_site_disorder_assembly
_atom_site_disorder_group
Ti Ti 0.5000 0.82766(18) 0.7500 0.0094(2) Uani 1 2 d S . .
F F 0.44559(11) 0.6119(5) 0.7358(2) 0.0168(6) Uani 1 1 d . . .
C1 C 0.44098(17) 0.8759(8) 0.5838(3) 0.0132(8) Uani 1 1 d . . .
C2 C 0.49001(19) 0.7837(8) 0.5829(3) 0.0153(8) Uani 1 1 d . . .
H2 H 0.4950 0.6351 0.5590 0.018 Uiso 1 1 calc R . .
C3 C 0.53035(19) 0.9503(8) 0.6237(3) 0.0162(8) Uani 1 1 d . . .
H3 H 0.5670 0.9346 0.6308 0.019 Uiso 1 1 calc R . .
C4 C 0.5070(2) 1.1418(8) 0.6517(3) 0.0173(9) Uani 1 1 d . . .
H4 H 0.5251 1.2794 0.6809 0.021 Uiso 1 1 calc R . .
C5 C 0.45184(19) 1.0978(8) 0.6296(3) 0.0168(8) Uani 1 1 d . . .
H5 H 0.4267 1.1975 0.6428 0.020 Uiso 1 1 calc R . .
C6 C 0.38737(19) 0.7603(9) 0.5455(3) 0.0200(9) Uani 1 1 d . . .
H6A H 0.3632 0.8310 0.5763 0.024 Uiso 1 1 calc R . .
H6B H 0.3913 0.5933 0.5629 0.024 Uiso 1 1 calc R . .
C7 C 0.36282(18) 0.7839(8) 0.4366(3) 0.0171(8) Uani 1 1 d . . .
C8 C 0.33016(19) 0.9722(8) 0.3957(3) 0.0176(9) Uani 1 1 d . . .
H8 H 0.3231 1.0859 0.4367 0.021 Uiso 1 1 calc R . .
C9 C 0.30746(19) 0.9972(9) 0.2948(3) 0.0189(9) Uani 1 1 d . . .
H9 H 0.2851 1.1262 0.2678 0.023 Uiso 1 1 calc R . .
C10 C 0.31787(17) 0.8343(9) 0.2359(3) 0.0168(8) Uani 1 1 d . . .
O O 0.29788(14) 0.8354(7) 0.1356(2) 0.0237(8) Uani 1 1 d . . .
C13 C 0.2596(2) 1.0109(11) 0.0927(4) 0.0266(11) Uani 1 1 d . . .
H13A H 0.2312 1.0060 0.1210 0.040 Uiso 1 1 calc R . .
H13B H 0.2444 0.9841 0.0228 0.040 Uiso 1 1 calc R . .
H13C H 0.2769 1.1637 0.1048 0.040 Uiso 1 1 calc R . .
C11 C 0.35144(18) 0.6424(8) 0.2749(4) 0.0184(9) Uani 1 1 d . . .
H11 H 0.3588 0.5304 0.2335 0.022 Uiso 1 1 calc R . .
C12 C 0.37348(19) 0.6207(9) 0.3749(4) 0.0190(9) Uani 1 1 d . . .
H12 H 0.3962 0.4927 0.4018 0.023 Uiso 1 1 calc R . .

loop_
_atom_site_aniso_label
_atom_site_aniso_U_11
_atom_site_aniso_U_22
_atom_site_aniso_U_33
_atom_site_aniso_U_23
_atom_site_aniso_U_13
_atom_site_aniso_U_12
Ti 0.0124(5) 0.0067(4) 0.0093(4) 0.000 0.0040(3) 0.000
F 0.0185(13) 0.0146(12) 0.0175(12) 0.0023(10) 0.0062(10) -0.0056(10)
C1 0.0168(19) 0.0129(18) 0.0087(16) 0.0008(14) 0.0028(14) -0.0035(15)
C2 0.023(2) 0.0132(19) 0.0119(18) 0.0008(15) 0.0091(16) -0.0014(16)
C3 0.0186(19) 0.019(2) 0.0120(18) 0.0034(16) 0.0070(15) -0.0043(17)
C4 0.026(2) 0.0126(19) 0.0142(18) 0.0027(15) 0.0074(16) -0.0049(17)
C5 0.021(2) 0.0144(19) 0.0132(18) 0.0039(15) 0.0027(16) 0.0040(16)
C6 0.018(2) 0.025(2) 0.0151(19) 0.0041(17) 0.0038(16) -0.0055(18)
C7 0.0147(19) 0.017(2) 0.0168(19) 0.0016(16) 0.0017(15) -0.0032(16)
C8 0.020(2) 0.017(2) 0.0158(19) 0.0000(16) 0.0054(16) 0.0000(17)
C9 0.018(2) 0.018(2) 0.018(2) 0.0000(17) 0.0036(16) 0.0030(17)
C10 0.0115(18) 0.019(2) 0.018(2) 0.0045(17) 0.0037(15) 0.0011(16)
O 0.0224(17) 0.032(2) 0.0142(15) 0.0021(14) 0.0029(13) 0.0088(15)
C13 0.028(3) 0.031(3) 0.018(2) 0.007(2) 0.0049(19) 0.005(2)
C11 0.0168(19) 0.015(2) 0.021(2) -0.0017(17) 0.0038(16) 0.0020(16)
C12 0.0155(19) 0.018(2) 0.022(2) 0.0022(17) 0.0034(16) -0.0007(16)

loop_
_atom_type_symbol
_atom_type_description
_atom_type_scat_dispersion_real
_atom_type_scat_dispersion_imag
_atom_type_scat_source
C C 0.0033 0.0016 'International Tables Vol C Tables 4.2.6.8 and 6.1.1.4'
H H 0.0000 0.0000 'International Tables Vol C Tables 4.2.6.8 and 6.1.1.4'
O O 0.0106 0.0060 'International Tables Vol C Tables 4.2.6.8 and 6.1.1.4'
F F 0.0171 0.0103 'International Tables Vol C Tables 4.2.6.8 and 6.1.1.4'
Ti Ti 0.2776 0.4457 'International Tables Vol C Tables 4.2.6.8 and 6.1.1.4'

loop_
_geom_angle_atom_site_label_1
_geom_angle_atom_site_label_2
_geom_angle_atom_site_label_3
_geom_angle
_geom_angle_site_symmetry_1
_geom_angle_site_symmetry_3
_geom_angle_publ_flag
F Ti F 96.61(19) 2_656 . ?
F Ti C4 131.33(15) 2_656 2_656 ?
F Ti C4 111.02(15) . 2_656 ?
F Ti C4 111.02(15) 2_656 . ?
F Ti C4 131.33(15) . . ?
C4 Ti C4 80.0(2) 2_656 . ?
F Ti C3 80.07(15) 2_656 . ?
F Ti C3 124.69(14) . . ?
C4 Ti C3 111.68(18) 2_656 . ?
C4 Ti C3 34.30(16) . . ?
F Ti C3 124.69(14) 2_656 2_656 ?
F Ti C3 80.07(15) . 2_656 ?
C4 Ti C3 34.30(17) 2_656 2_656 ?
C4 Ti C3 111.68(18) . 2_656 ?
C3 Ti C3 145.3(2) . 2_656 ?
F Ti C5 98.51(15) 2_656 2_656 ?
F Ti C5 136.17(14) . 2_656 ?
C4 Ti C5 34.81(16) 2_656 2_656 ?
C4 Ti C5 79.62(17) . 2_656 ?
C3 Ti C5 98.41(17) . 2_656 ?
C3 Ti C5 57.60(17) 2_656 2_656 ?
F Ti C5 136.18(14) 2_656 . ?
F Ti C5 98.51(15) . . ?
C4 Ti C5 79.62(16) 2_656 . ?
C4 Ti C5 34.81(16) . . ?
C3 Ti C5 57.60(17) . . ?
C3 Ti C5 98.41(16) 2_656 . ?
C5 Ti C5 98.4(2) 2_656 . ?
F Ti C2 81.78(14) 2_656 . ?
F Ti C2 90.13(14) . . ?
C4 Ti C2 134.80(16) 2_656 . ?
C4 Ti C2 57.15(16) . . ?
C3 Ti C2 34.57(15) . . ?
C3 Ti C2 152.45(16) 2_656 . ?
C5 Ti C2 132.63(16) 2_656 . ?
C5 Ti C2 57.39(16) . . ?
F Ti C2 90.13(14) 2_656 2_656 ?
F Ti C2 81.77(14) . 2_656 ?
C4 Ti C2 57.15(16) 2_656 2_656 ?
C4 Ti C2 134.80(16) . 2_656 ?
C3 Ti C2 152.45(16) . 2_656 ?
C3 Ti C2 34.57(15) 2_656 2_656 ?
C5 Ti C2 57.39(16) 2_656 2_656 ?
C5 Ti C2 132.63(16) . 2_656 ?
C2 Ti C2 167.8(2) . 2_656 ?
F Ti C1 113.73(14) 2_656 . ?
F Ti C1 75.49(13) . . ?
C4 Ti C1 111.62(16) 2_656 . ?
C4 Ti C1 57.08(15) . . ?
C3 Ti C1 57.04(15) . . ?
C3 Ti C1 118.42(16) 2_656 . ?
C5 Ti C1 132.47(17) 2_656 . ?
C5 Ti C1 34.47(15) . . ?
C2 Ti C1 34.09(15) . . ?
C2 Ti C1 148.46(15) 2_656 . ?
F Ti C1 75.49(13) 2_656 2_656 ?
F Ti C1 113.73(14) . 2_656 ?
C4 Ti C1 57.08(15) 2_656 2_656 ?
C4 Ti C1 111.63(16) . 2_656 ?
C3 Ti C1 118.42(16) . 2_656 ?
C3 Ti C1 57.04(15) 2_656 2_656 ?
C5 Ti C1 34.47(15) 2_656 2_656 ?
C5 Ti C1 132.47(17) . 2_656 ?
C2 Ti C1 148.46(15) . 2_656 ?
C2 Ti C1 34.09(15) 2_656 2_656 ?
C1 Ti C1 166.9(2) . 2_656 ?
C2 C1 C5 107.4(4) . . ?
C2 C1 C6 126.5(4) . . ?
C5 C1 C6 126.0(4) . . ?
C2 C1 Ti 71.4(2) . . ?
C5 C1 Ti 70.7(2) . . ?
C6 C1 Ti 122.4(3) . . ?
C3 C2 C1 108.3(4) . . ?
C3 C2 Ti 71.8(2) . . ?
C1 C2 Ti 74.5(2) . . ?
C3 C2 H2 125.9 . . ?
C1 C2 H2 125.9 . . ?
Ti C2 H2 119.6 . . ?
C4 C3 C2 108.1(4) . . ?
C4 C3 Ti 72.5(3) . . ?
C2 C3 Ti 73.6(2) . . ?
C4 C3 H3 126.0 . . ?
C2 C3 H3 126.0 . . ?
Ti C3 H3 119.7 . . ?
C3 C4 C5 108.8(4) . . ?
C3 C4 Ti 73.2(3) . . ?
C5 C4 Ti 73.3(3) . . ?
C3 C4 H4 125.6 . . ?
C5 C4 H4 125.6 . . ?
Ti C4 H4 119.7 . . ?
C4 C5 C1 107.3(4) . . ?
C4 C5 Ti 71.9(3) . . ?
C1 C5 Ti 74.8(2) . . ?
C4 C5 H5 126.3 . . ?
C1 C5 H5 126.3 . . ?
Ti C5 H5 118.9 . . ?
C1 C6 C7 111.8(4) . . ?
C1 C6 H6A 109.3 . . ?
C7 C6 H6A 109.3 . . ?
C1 C6 H6B 109.3 . . ?
C7 C6 H6B 109.3 . . ?
H6A C6 H6B 107.9 . . ?
C8 C7 C12 118.5(4) . . ?
C8 C7 C6 120.6(4) . . ?
C12 C7 C6 120.9(4) . . ?
C7 C8 C9 121.2(4) . . ?
C7 C8 H8 119.4 . . ?
C9 C8 H8 119.4 . . ?
C10 C9 C8 119.3(4) . . ?
C10 C9 H9 120.3 . . ?
C8 C9 H9 120.3 . . ?
C9 C10 O 125.6(4) . . ?
C9 C10 C11 121.0(4) . . ?
O C10 C11 113.4(4) . . ?
C10 O C13 115.7(4) . . ?
O C13 H13A 109.5 . . ?
O C13 H13B 109.5 . . ?
H13A C13 H13B 109.5 . . ?
O C13 H13C 109.5 . . ?
H13A C13 H13C 109.5 . . ?
H13B C13 H13C 109.5 . . ?
C12 C11 C10 118.7(4) . . ?
C12 C11 H11 120.6 . . ?
C10 C11 H11 120.6 . . ?
C11 C12 C7 121.2(4) . . ?
C11 C12 H12 119.4 . . ?
C7 C12 H12 119.4 . . ?

loop_
_geom_bond_atom_site_label_1
_geom_bond_atom_site_label_2
_geom_bond_distance
_geom_bond_site_symmetry_2
_geom_bond_publ_flag
Ti F 1.866(3) 2_656 ?
Ti F 1.866(3) . ?
Ti C4 2.359(4) 2_656 ?
Ti C4 2.359(4) . ?
Ti C3 2.367(4) . ?
Ti C3 2.367(4) 2_656 ?
Ti C5 2.377(4) 2_656 ?
Ti C5 2.377(4) . ?
Ti C2 2.390(4) . ?
Ti C2 2.390(4) 2_656 ?
Ti C1 2.431(4) . ?
Ti C1 2.431(4) 2_656 ?
C1 C2 1.414(6) . ?
C1 C5 1.426(6) . ?
C1 C6 1.502(6) . ?
C2 C3 1.413(6) . ?
C2 H2 0.9500 . ?
C3 C4 1.393(7) . ?
C3 H3 0.9500 . ?
C4 C5 1.417(7) . ?
C4 H4 0.9500 . ?
C5 H5 0.9500 . ?
C6 C7 1.515(6) . ?
C6 H6A 0.9900 . ?
C6 H6B 0.9900 . ?
C7 C8 1.392(7) . ?
C7 C12 1.399(7) . ?
C8 C9 1.405(6) . ?
C8 H8 0.9500 . ?
C9 C10 1.365(7) . ?
C9 H9 0.9500 . ?
C10 O 1.386(6) . ?
C10 C11 1.415(6) . ?
O C13 1.422(6) . ?
C13 H13A 0.9800 . ?
C13 H13B 0.9800 . ?
C13 H13C 0.9800 . ?
C11 C12 1.390(7) . ?
C11 H11 0.9500 . ?
C12 H12 0.9500 . ?

loop_
_geom_torsion_atom_site_label_1
_geom_torsion_atom_site_label_2
_geom_torsion_atom_site_label_3
_geom_torsion_atom_site_label_4
_geom_torsion
_geom_torsion_site_symmetry_1
_geom_torsion_site_symmetry_2
_geom_torsion_site_symmetry_3
_geom_torsion_site_symmetry_4
_geom_torsion_publ_flag
F Ti C1 C2 -21.8(3) 2_656 . . . ?
F Ti C1 C2 -112.7(3) . . . . ?
C4 Ti C1 C2 140.0(3) 2_656 . . . ?
C4 Ti C1 C2 78.7(3) . . . . ?
C3 Ti C1 C2 37.5(3) . . . . ?
C3 Ti C1 C2 177.3(3) 2_656 . . . ?
C5 Ti C1 C2 106.6(3) 2_656 . . . ?
C5 Ti C1 C2 116.9(4) . . . . ?
C2 Ti C1 C2 -158.0(4) 2_656 . . . ?
C1 Ti C1 C2 111.1(2) 2_656 . . . ?
F Ti C1 C5 -138.8(3) 2_656 . . . ?
F Ti C1 C5 130.3(3) . . . . ?
C4 Ti C1 C5 23.1(3) 2_656 . . . ?
C4 Ti C1 C5 -38.3(3) . . . . ?
C3 Ti C1 C5 -79.4(3) . . . . ?
C3 Ti C1 C5 60.4(3) 2_656 . . . ?
C5 Ti C1 C5 -10.3(4) 2_656 . . . ?
C2 Ti C1 C5 -116.9(4) . . . . ?
C2 Ti C1 C5 85.1(4) 2_656 . . . ?
C1 Ti C1 C5 -5.9(3) 2_656 . . . ?
F Ti C1 C6 100.2(4) 2_656 . . . ?
F Ti C1 C6 9.3(4) . . . . ?
C4 Ti C1 C6 -98.0(4) 2_656 . . . ?
C4 Ti C1 C6 -159.3(4) . . . . ?
C3 Ti C1 C6 159.5(4) . . . . ?
C3 Ti C1 C6 -60.7(4) 2_656 . . . ?
C5 Ti C1 C6 -131.4(4) 2_656 . . . ?
C5 Ti C1 C6 -121.1(5) . . . . ?
C2 Ti C1 C6 122.0(5) . . . . ?
C2 Ti C1 C6 -36.0(5) 2_656 . . . ?
C1 Ti C1 C6 -126.9(4) 2_656 . . . ?
C5 C1 C2 C3 -2.5(5) . . . . ?
C6 C1 C2 C3 178.7(4) . . . . ?
Ti C1 C2 C3 -64.4(3) . . . . ?
C5 C1 C2 Ti 61.9(3) . . . . ?
C6 C1 C2 Ti -117.0(4) . . . . ?
F Ti C2 C3 -84.4(3) 2_656 . . . ?
F Ti C2 C3 178.9(3) . . . . ?
C4 Ti C2 C3 58.4(4) 2_656 . . . ?
C4 Ti C2 C3 37.2(3) . . . . ?
C3 Ti C2 C3 110.6(5) 2_656 . . . ?
C5 Ti C2 C3 9.6(4) 2_656 . . . ?
C5 Ti C2 C3 78.9(3) . . . . ?
C2 Ti C2 C3 -133.1(3) 2_656 . . . ?
C1 Ti C2 C3 115.7(4) . . . . ?
C1 Ti C2 C3 -40.4(4) 2_656 . . . ?
F Ti C2 C1 159.9(3) 2_656 . . . ?
F Ti C2 C1 63.2(3) . . . . ?
C4 Ti C2 C1 -57.3(3) 2_656 . . . ?
C4 Ti C2 C1 -78.5(3) . . . . ?
C3 Ti C2 C1 -115.7(4) . . . . ?
C3 Ti C2 C1 -5.1(5) 2_656 . . . ?
C5 Ti C2 C1 -106.1(3) 2_656 . . . ?
C5 Ti C2 C1 -36.8(3) . . . . ?
C2 Ti C2 C1 111.2(2) 2_656 . . . ?
C1 Ti C2 C1 -156.1(4) 2_656 . . . ?
C1 C2 C3 C4 1.3(5) . . . . ?
Ti C2 C3 C4 -64.8(3) . . . . ?
C1 C2 C3 Ti 66.2(3) . . . . ?
F Ti C3 C4 -154.6(3) 2_656 . . . ?
F Ti C3 C4 114.2(3) . . . . ?
C4 Ti C3 C4 -23.9(4) 2_656 . . . ?
C3 Ti C3 C4 -14.9(2) 2_656 . . . ?
C5 Ti C3 C4 -57.3(3) 2_656 . . . ?
C5 Ti C3 C4 37.3(3) . . . . ?
C2 Ti C3 C4 115.5(4) . . . . ?
C2 Ti C3 C4 -83.9(4) 2_656 . . . ?
C1 Ti C3 C4 78.5(3) . . . . ?
C1 Ti C3 C4 -87.1(3) 2_656 . . . ?
F Ti C3 C2 89.9(3) 2_656 . . . ?
F Ti C3 C2 -1.3(3) . . . . ?
C4 Ti C3 C2 -139.4(3) 2_656 . . . ?
C4 Ti C3 C2 -115.5(4) . . . . ?
C3 Ti C3 C2 -130.4(3) 2_656 . . . ?
C5 Ti C3 C2 -172.9(3) 2_656 . . . ?
C5 Ti C3 C2 -78.2(3) . . . . ?
C2 Ti C3 C2 160.6(4) 2_656 . . . ?
C1 Ti C3 C2 -37.0(3) . . . . ?
C1 Ti C3 C2 157.3(3) 2_656 . . . ?
C2 C3 C4 C5 0.4(5) . . . . ?
Ti C3 C4 C5 -65.2(3) . . . . ?
C2 C3 C4 Ti 65.6(3) . . . . ?
F Ti C4 C3 27.0(3) 2_656 . . . ?
F Ti C4 C3 -93.2(3) . . . . ?
C4 Ti C4 C3 157.5(4) 2_656 . . . ?
C3 Ti C4 C3 170.94(16) 2_656 . . . ?
C5 Ti C4 C3 122.2(3) 2_656 . . . ?
C5 Ti C4 C3 -116.3(4) . . . . ?
C2 Ti C4 C3 -37.5(3) . . . . ?
C2 Ti C4 C3 139.6(3) 2_656 . . . ?
C1 Ti C4 C3 -78.4(3) . . . . ?
C1 Ti C4 C3 109.1(3) 2_656 . . . ?
F Ti C4 C5 143.2(3) 2_656 . . . ?
F Ti C4 C5 23.1(4) . . . . ?
C4 Ti C4 C5 -86.2(3) 2_656 . . . ?
C3 Ti C4 C5 116.3(4) . . . . ?
C3 Ti C4 C5 -72.8(3) 2_656 . . . ?
C5 Ti C4 C5 -121.6(3) 2_656 . . . ?
C2 Ti C4 C5 78.7(3) . . . . ?
C2 Ti C4 C5 -104.1(3) 2_656 . . . ?
C1 Ti C4 C5 37.9(3) . . . . ?
C1 Ti C4 C5 -134.6(3) 2_656 . . . ?
C3 C4 C5 C1 -2.0(5) . . . . ?
Ti C4 C5 C1 -67.0(3) . . . . ?
C3 C4 C5 Ti 65.1(3) . . . . ?
C2 C1 C5 C4 2.7(5) . . . . ?
C6 C1 C5 C4 -178.4(4) . . . . ?
Ti C1 C5 C4 65.0(3) . . . . ?
C2 C1 C5 Ti -62.3(3) . . . . ?
C6 C1 C5 Ti 116.5(4) . . . . ?
F Ti C5 C4 -53.8(4) 2_656 . . . ?
F Ti C5 C4 -162.7(3) . . . . ?
C4 Ti C5 C4 87.4(3) 2_656 . . . ?
C3 Ti C5 C4 -36.8(3) . . . . ?
C3 Ti C5 C4 116.2(3) 2_656 . . . ?
C5 Ti C5 C4 57.9(2) 2_656 . . . ?
C2 Ti C5 C4 -78.0(3) . . . . ?
C2 Ti C5 C4 110.7(3) 2_656 . . . ?
C1 Ti C5 C4 -114.4(4) . . . . ?
C1 Ti C5 C4 63.8(3) 2_656 . . . ?
F Ti C5 C1 60.6(3) 2_656 . . . ?
F Ti C5 C1 -48.3(3) . . . . ?
C4 Ti C5 C1 -158.2(3) 2_656 . . . ?
C4 Ti C5 C1 114.4(4) . . . . ?
C3 Ti C5 C1 77.6(3) . . . . ?
C3 Ti C5 C1 -129.4(3) 2_656 . . . ?
C5 Ti C5 C1 172.3(3) 2_656 . . . ?
C2 Ti C5 C1 36.4(3) . . . . ?
C2 Ti C5 C1 -134.9(3) 2_656 . . . ?
C1 Ti C5 C1 178.20(8) 2_656 . . . ?
C2 C1 C6 C7 -80.2(6) . . . . ?
C5 C1 C6 C7 101.2(5) . . . . ?
Ti C1 C6 C7 -170.1(3) . . . . ?
C1 C6 C7 C8 -90.3(5) . . . . ?
C1 C6 C7 C12 88.0(6) . . . . ?
C12 C7 C8 C9 1.1(7) . . . . ?
C6 C7 C8 C9 179.5(4) . . . . ?
C7 C8 C9 C10 -0.3(7) . . . . ?
C8 C9 C10 O 179.3(4) . . . . ?
C8 C9 C10 C11 -0.6(7) . . . . ?
C9 C10 O C13 -6.1(7) . . . . ?
C11 C10 O C13 173.8(4) . . . . ?
C9 C10 C11 C12 0.6(7) . . . . ?
O C10 C11 C12 -179.3(4) . . . . ?
C10 C11 C12 C7 0.2(7) . . . . ?
C8 C7 C12 C11 -1.1(7) . . . . ?
C6 C7 C12 C11 -179.5(4) . . . . ?
